data_7017008
loop_
_publ_author_name
'Constable, Edwin C.'
'Harris, Kate'
'Housecroft, Catherine E.'
'Neuburger, Markus'
'Zampese, Jennifer A.'

_publ_section_title
;
 Environmental control of solution speciation in cobalt(ii)
 2,2':6',2''-terpyridine complexes: anion and solvent dependence.
;
_journal_issue 43
_journal_name_full 'Dalton transactions (Cambridge, England : 2003)'
_journal_page_first 11441
_journal_page_last 11450
_journal_paper_doi 10.1039/c1dt10757g
_journal_volume 40
_journal_year 2011
_chemical_formula_moiety 'C16 H15 Co N5 O8'
_chemical_formula_sum 'C16 H15 Co N5 O8'
_chemical_formula_weight 464.26
_space_group_IT_number 14
_symmetry_cell_setting monoclinic
_symmetry_space_group_name_Hall '-P 2yn'
_symmetry_space_group_name_H-M 'P 1 21/n 1'
_atom_sites_solution_hydrogens geom
_atom_sites_solution_primary direct
_audit_creation_date 09-04-24
_audit_creation_method CRYSTALS_ver_12.86
_cell_angle_alpha 90
_cell_angle_beta 105.8910(10)
_cell_angle_gamma 90
_cell_formula_units_Z 4
_cell_length_a 8.8923(2)
_cell_length_b 20.3307(4)
_cell_length_c 10.2934(2)
_cell_measurement_reflns_used 8176
_cell_measurement_temperature 123
_cell_measurement_theta_max 32
_cell_measurement_theta_min 3
_cell_volume 1789.79(6)
_computing_cell_refinement 'Apex2 (Bruker AXS, 2006)'
_computing_data_collection 'Apex2 (Bruker AXS, 2006)'
_computing_data_reduction 'Apex2 (Bruker AXS, 2006)'
_computing_molecular_graphics 'CAMERON (Watkin et al., 1996)'
_computing_publication_material 'CRYSTALS (Betteridge et al., 2003)'
_computing_structure_refinement 'CRYSTALS (Betteridge et al., 2003)'
_computing_structure_solution 'SIR92 (Altomare et al., 1994)'
_diffrn_ambient_temperature 123
_diffrn_measured_fraction_theta_full 0.997
_diffrn_measured_fraction_theta_max 0.997
_diffrn_measurement_device 'Bruker Kappa Apex2'
_diffrn_measurement_device_type Area
_diffrn_measurement_method '\f & \w scans'
_diffrn_radiation_monochromator graphite
_diffrn_radiation_type 'Mo K\a'
_diffrn_radiation_wavelength 0.71073
_diffrn_reflns_av_R_equivalents 0.044
_diffrn_reflns_limit_h_max 13
_diffrn_reflns_limit_h_min -13
_diffrn_reflns_limit_k_max 31
_diffrn_reflns_limit_k_min -31
_diffrn_reflns_limit_l_max 16
_diffrn_reflns_limit_l_min -15
_diffrn_reflns_number 34162
_diffrn_reflns_theta_full 33.728
_diffrn_reflns_theta_max 33.728
_diffrn_reflns_theta_min 2.003
_diffrn_standards_number 0
_exptl_absorpt_coefficient_mu 1.019
_exptl_absorpt_correction_T_max 0.96
_exptl_absorpt_correction_T_min 0.89
_exptl_absorpt_correction_type multi-scan
_exptl_absorpt_process_details 'DENZO/SCALEPACK (Otwinowski & Minor, 1997)'
_exptl_crystal_colour pink
_exptl_crystal_density_diffrn 1.723
_exptl_crystal_density_method 'not measured'
_exptl_crystal_description prism
_exptl_crystal_F_000 948
_exptl_crystal_size_max 0.23
_exptl_crystal_size_mid 0.11
_exptl_crystal_size_min 0.04
_refine_diff_density_max 0.51
_refine_diff_density_min -0.26
_refine_ls_extinction_method None
_refine_ls_goodness_of_fit_ref 1.1071
_refine_ls_hydrogen_treatment constr
_refine_ls_matrix_type full
_refine_ls_number_parameters 271
_refine_ls_number_reflns 4313
_refine_ls_number_restraints 3
_refine_ls_R_factor_all 0.0588
_refine_ls_R_factor_gt 0.0328
_refine_ls_shift/su_max 0.003067
_refine_ls_structure_factor_coef F
_refine_ls_weighting_details
;
Method, part 1, Chebychev polynomial, (Watkin, 1994, Prince, 1982)
[weight] = 1.0/[A~0~*T~0~(x)+A~1~*T~1~(x) ... +A~n-1~]*T~n-1~(x)]
where A~i~ are the Chebychev coefficients listed below and x= Fcalc/Fmax
Method = Robust Weighting (Prince, 1982)
W = [weight] * [1-(deltaF/6*sigmaF)^2^]^2^
A~i~ are:
0.130 0.100 0.454E-01
;
_refine_ls_weighting_scheme calc
_refine_ls_wR_factor_all 0.0663
_refine_ls_wR_factor_gt 0.0322
_refine_ls_wR_factor_ref 0.0300
_reflns_limit_h_max 13
_reflns_limit_h_min -13
_reflns_limit_k_max 31
_reflns_limit_k_min 0
_reflns_limit_l_max 16
_reflns_limit_l_min 0
_reflns_number_gt 4882
_reflns_number_total 7115
_reflns_threshold_expression I>2.0\s(I)
_oxford_diffrn_Wilson_B_factor 0.98
_oxford_diffrn_Wilson_scale 138.77
_oxford_refine_ls_r_factor_ref 0.0291
_oxford_refine_ls_scale 0.08715(8)
_oxford_reflns_number_all 7102
_oxford_reflns_threshold_expression_ref I>3.0\s(I)
_oxford_structure_analysis_title 'kh407_123k_0m in P2(1)/n'
_cod_data_source_file c1dt10757g.txt
_cod_data_source_block kh407_123k
_cod_depositor_comments
;
The following automatic conversions were performed:

'_symmetry_cell_setting' value 'Monoclinic' changed to 'monoclinic'
according to /home/saulius/struct/CIF-dictionaries/cif_core.dic
dictionary named 'cif_core.dic' version 2.4.1 from 2010-06-29.

Automatic conversion script
Id: cif_fix_values 1715 2011-07-08 13:25:40Z adriana 
;
_cod_original_sg_symbol_H-M 'P 21/n '
_cod_original_formula_sum 'C16 H15 Co1 N5 O8'
_cod_database_code 7017008

loop_
_symmetry_equiv_pos_as_xyz
x,y,z
-x,-y,-z
-x+1/2,y+1/2,-z+1/2
x+1/2,-y+1/2,z+1/2

loop_
_atom_site_label
_atom_site_type_symbol
_atom_site_fract_x
_atom_site_fract_y
_atom_site_fract_z
_atom_site_U_iso_or_equiv
_atom_site_occupancy
_atom_site_adp_type
_atom_site_refinement_flags_posn
_atom_site_refinement_flags_adp
Co1 Co 0.56186(2) 0.622693(10) 0.24895(2) 0.0122 1.0000 Uani . .
O1 O 0.63941(14) 0.61499(6) 0.06975(12) 0.0222 1.0000 Uani . .
O2 O 0.67440(16) 0.56427(7) -0.10315(14) 0.0286 1.0000 Uani . .
O3 O 0.44471(14) 0.56299(6) -0.06707(13) 0.0210 1.0000 Uani . .
O4 O 0.54797(15) 0.63521(6) 0.45287(12) 0.0214 1.0000 Uani . .
O5 O 0.39530(17) 0.55327(7) 0.46504(17) 0.0339 1.0000 Uani . .
O6 O 0.44983(18) 0.62687(9) 0.62243(14) 0.0379 1.0000 Uani . .
O7 O 0.50214(14) 0.92459(5) 0.21909(13) 0.0216 1.0000 Uani . .
O8 O 0.60220(14) 0.52520(5) 0.28050(12) 0.0197 1.0000 Uani D U
N1 N 0.79604(14) 0.65915(6) 0.32534(13) 0.0138 1.0000 Uani . .
N2 N 0.53860(14) 0.72398(6) 0.23711(13) 0.0125 1.0000 Uani . .
N3 N 0.31893(15) 0.63772(6) 0.15955(13) 0.0144 1.0000 Uani . .
N4 N 0.58616(16) 0.57990(6) -0.03465(14) 0.0172 1.0000 Uani . .
N5 N 0.46275(15) 0.60445(7) 0.51408(15) 0.0188 1.0000 Uani . .
C1 C 0.92257(16) 0.62123(8) 0.36920(15) 0.0169 1.0000 Uani . .
C2 C 1.07133(18) 0.64687(9) 0.42331(17) 0.0201 1.0000 Uani . .
C3 C 1.08924(18) 0.71451(9) 0.42845(17) 0.0209 1.0000 Uani . .
C4 C 0.95914(18) 0.75459(8) 0.37969(16) 0.0183 1.0000 Uani . .
C5 C 0.81354(17) 0.72512(7) 0.32988(14) 0.0132 1.0000 Uani . .
C6 C 0.66547(17) 0.76269(7) 0.27906(14) 0.0134 1.0000 Uani . .
C7 C 0.65427(18) 0.83028(7) 0.27405(15) 0.0159 1.0000 Uani . .
C8 C 0.50563(19) 0.85846(7) 0.22441(15) 0.0159 1.0000 Uani . .
C9 C 0.37330(17) 0.81830(7) 0.18428(15) 0.0146 1.0000 Uani . .
C10 C 0.39657(17) 0.75051(7) 0.19170(14) 0.0129 1.0000 Uani . .
C11 C 0.26963(16) 0.70102(7) 0.14889(14) 0.0127 1.0000 Uani . .
C12 C 0.11173(17) 0.71719(7) 0.10021(16) 0.0159 1.0000 Uani . .
C13 C 0.00352(18) 0.66663(8) 0.06238(16) 0.0183 1.0000 Uani . .
C14 C 0.05412(19) 0.60215(8) 0.07173(16) 0.0182 1.0000 Uani . .
C15 C 0.21310(18) 0.58970(7) 0.12042(16) 0.0171 1.0000 Uani . .
C16 C 0.3532(2) 0.95591(8) 0.16422(19) 0.0214 1.0000 Uani . .
H1 H 0.5796 0.5064 0.3438 0.0323 1.0000 Uiso DR U
H2 H 0.5944 0.4966 0.2211 0.0308 1.0000 Uiso DR U
H11 H 0.9076 0.5750 0.3619 0.0214 1.0000 Uiso R .
H21 H 1.1574 0.6187 0.4546 0.0243 1.0000 Uiso R .
H31 H 1.1890 0.7336 0.4646 0.0254 1.0000 Uiso R .
H41 H 0.9685 0.8010 0.3799 0.0220 1.0000 Uiso R .
H71 H 0.7429 0.8569 0.3025 0.0188 1.0000 Uiso R .
H91 H 0.2727 0.8360 0.1533 0.0167 1.0000 Uiso R .
H121 H 0.0815 0.7616 0.0949 0.0191 1.0000 Uiso R .
H131 H -0.1043 0.6760 0.0300 0.0228 1.0000 Uiso R .
H141 H -0.0165 0.5669 0.0464 0.0225 1.0000 Uiso R .
H151 H 0.2509 0.5463 0.1260 0.0212 1.0000 Uiso R .
H161 H 0.2849 0.9441 0.2190 0.0330 1.0000 Uiso R .
H162 H 0.3751 1.0023 0.1713 0.0322 1.0000 Uiso R .
H163 H 0.3095 0.9427 0.0711 0.0330 1.0000 Uiso R .

loop_
_atom_site_aniso_label
_atom_site_aniso_U_11
_atom_site_aniso_U_22
_atom_site_aniso_U_33
_atom_site_aniso_U_23
_atom_site_aniso_U_13
_atom_site_aniso_U_12
Co1 0.01063(7) 0.01022(7) 0.01477(8) -0.00174(8) 0.00181(6) 0.00030(7)
O1 0.0240(6) 0.0240(6) 0.0191(5) -0.0069(4) 0.0068(4) -0.0044(5)
O2 0.0277(7) 0.0341(7) 0.0288(7) -0.0106(5) 0.0160(5) -0.0007(5)
O3 0.0167(5) 0.0198(5) 0.0248(6) -0.0031(4) 0.0030(4) 0.0001(4)
O4 0.0266(6) 0.0202(6) 0.0189(5) -0.0020(4) 0.0088(4) -0.0100(4)
O5 0.0301(7) 0.0237(6) 0.0516(9) -0.0082(6) 0.0176(7) -0.0129(5)
O6 0.0421(8) 0.0511(9) 0.0256(7) -0.0078(7) 0.0182(6) -0.0151(7)
O7 0.0218(6) 0.0101(5) 0.0307(6) 0.0008(4) 0.0038(5) 0.0006(4)
O8 0.0276(6) 0.0118(5) 0.0198(5) -0.0010(4) 0.0069(4) -0.0017(4)
N1 0.0132(5) 0.0138(5) 0.0140(5) -0.0006(4) 0.0033(4) 0.0004(4)
N2 0.0112(5) 0.0121(5) 0.0137(5) -0.0005(4) 0.0026(4) -0.0002(4)
N3 0.0131(5) 0.0120(5) 0.0171(6) -0.0015(4) 0.0025(4) -0.0004(4)
N4 0.0208(6) 0.0131(5) 0.0179(6) 0.0011(4) 0.0053(5) 0.0042(4)
N5 0.0124(6) 0.0196(6) 0.0235(7) 0.0045(5) 0.0033(5) 0.0001(4)
C1 0.0139(6) 0.0185(6) 0.0180(6) 0.0013(6) 0.0041(5) 0.0027(6)
C2 0.0124(6) 0.0257(7) 0.0209(7) 0.0009(6) 0.0026(5) 0.0034(5)
C3 0.0129(6) 0.0264(8) 0.0214(7) -0.0030(6) 0.0014(5) -0.0031(6)
C4 0.0167(7) 0.0181(7) 0.0194(7) -0.0022(5) 0.0037(5) -0.0037(5)
C5 0.0128(6) 0.0146(6) 0.0121(6) -0.0003(5) 0.0031(5) -0.0005(5)
C6 0.0136(6) 0.0126(6) 0.0132(6) -0.0014(5) 0.0024(5) -0.0017(5)
C7 0.0160(6) 0.0130(6) 0.0172(6) -0.0003(5) 0.0018(5) -0.0027(5)
C8 0.0200(6) 0.0113(5) 0.0157(6) 0.0000(5) 0.0040(5) 0.0002(5)
C9 0.0151(6) 0.0122(6) 0.0159(6) 0.0012(5) 0.0030(5) 0.0015(5)
C10 0.0132(6) 0.0126(6) 0.0127(6) -0.0001(4) 0.0030(5) 0.0006(4)
C11 0.0125(6) 0.0125(6) 0.0127(6) -0.0006(4) 0.0027(5) 0.0007(4)
C12 0.0129(6) 0.0168(6) 0.0170(7) 0.0024(5) 0.0025(5) 0.0025(5)
C13 0.0130(6) 0.0210(7) 0.0198(7) 0.0013(6) 0.0027(5) -0.0002(5)
C14 0.0152(6) 0.0181(6) 0.0199(7) -0.0016(5) 0.0027(5) -0.0034(5)
C15 0.0152(6) 0.0144(6) 0.0214(7) -0.0031(5) 0.0046(5) -0.0015(5)
C16 0.0243(8) 0.0120(6) 0.0297(8) 0.0023(6) 0.0106(6) 0.0046(5)

loop_
_atom_type_symbol
_atom_type_scat_dispersion_real
_atom_type_scat_dispersion_imag
_atom_type_scat_Cromer_Mann_a1
_atom_type_scat_Cromer_Mann_b1
_atom_type_scat_Cromer_Mann_a2
_atom_type_scat_Cromer_Mann_b2
_atom_type_scat_Cromer_Mann_a3
_atom_type_scat_Cromer_Mann_b3
_atom_type_scat_Cromer_Mann_a4
_atom_type_scat_Cromer_Mann_b4
_atom_type_scat_Cromer_Mann_c
_atom_type_scat_source
C 0.0033 0.0016 2.3100 20.8439 1.0200 10.2075 1.5886 0.5687 0.8650 51.6512 0.2156 'International Tables Vol C 4.2.6.8 and 6.1.1.4'
H 0.0000 0.0000 0.4930 10.5109 0.3229 26.1257 0.1402 3.1424 0.0408 57.7998 0.0030 'International Tables Vol C 4.2.6.8 and 6.1.1.4'
N 0.0061 0.0033 12.2126 0.0057 3.1322 9.8933 2.0125 28.9975 1.1663 0.5826 -11.5290 'International Tables Vol C 4.2.6.8 and 6.1.1.4'
O 0.0106 0.0060 3.0485 13.2771 2.2868 5.7011 1.5463 0.3239 0.8670 32.9089 0.2508 'International Tables Vol C 4.2.6.8 and 6.1.1.4'
Co 0.3494 0.9721 12.2841 4.2791 7.3409 0.2784 4.0034 13.5359 2.3488 71.1692 1.0118 'International Tables Vol C 4.2.6.8 and 6.1.1.4'

loop_
_geom_angle_atom_site_label_1
_geom_angle_atom_site_label_2
_geom_angle_atom_site_label_3
_geom_angle
_geom_angle_publ_flag
O1 Co1 O4 164.96(5) yes
O1 Co1 O8 88.97(5) yes
O4 Co1 O8 90.82(5) yes
O1 Co1 N1 80.33(5) yes
O4 Co1 N1 84.88(5) yes
O8 Co1 N1 99.66(5) yes
O1 Co1 N2 94.16(5) yes
O4 Co1 N2 84.74(5) yes
O8 Co1 N2 173.66(5) yes
N1 Co1 N2 75.48(5) yes
O1 Co1 N3 99.56(5) yes
O4 Co1 N3 94.72(5) yes
O8 Co1 N3 108.94(5) yes
N1 Co1 N3 151.40(5) yes
N2 Co1 N3 76.01(5) yes
Co1 O1 N4 129.52(10) yes
Co1 O4 N5 128.69(10) yes
C8 O7 C16 117.82(13) yes
Co1 O8 H1 120.6 no
Co1 O8 H2 126.1 no
H1 O8 H2 105.5 no
Co1 N1 C1 124.55(10) yes
Co1 N1 C5 116.55(10) yes
C1 N1 C5 118.89(13) yes
Co1 N2 C6 120.09(10) yes
Co1 N2 C10 119.50(9) yes
C6 N2 C10 120.38(13) yes
Co1 N3 C11 116.08(9) yes
Co1 N3 C15 124.94(10) yes
C11 N3 C15 118.89(13) yes
O1 N4 O3 119.53(13) yes
O1 N4 O2 118.78(14) yes
O3 N4 O2 121.68(14) yes
O4 N5 O6 118.60(14) yes
O4 N5 O5 119.90(15) yes
O6 N5 O5 121.50(15) yes
N1 C1 C2 122.71(15) yes
N1 C1 H11 117.2 no
C2 C1 H11 120.1 no
C1 C2 C3 118.39(15) yes
C1 C2 H21 120.4 no
C3 C2 H21 121.3 no
C2 C3 C4 119.51(14) yes
C2 C3 H31 120.5 no
C4 C3 H31 119.9 no
C3 C4 C5 118.61(15) yes
C3 C4 H41 121.2 no
C5 C4 H41 120.2 no
C4 C5 N1 121.85(14) yes
C4 C5 C6 123.60(13) yes
N1 C5 C6 114.55(12) yes
C5 C6 N2 113.33(12) yes
C5 C6 C7 124.97(13) yes
N2 C6 C7 121.70(14) yes
C6 C7 C8 118.19(14) yes
C6 C7 H71 121.3 no
C8 C7 H71 120.5 no
C7 C8 O7 115.60(13) yes
C7 C8 C9 120.12(13) yes
O7 C8 C9 124.28(14) yes
C8 C9 C10 117.47(13) yes
C8 C9 H91 121.7 no
C10 C9 H91 120.9 no
C9 C10 N2 122.09(13) yes
C9 C10 C11 124.36(13) yes
N2 C10 C11 113.54(12) yes
C10 C11 N3 114.62(12) yes
C10 C11 C12 123.72(13) yes
N3 C11 C12 121.65(13) yes
C11 C12 C13 118.57(14) yes
C11 C12 H121 119.5 no
C13 C12 H121 122.0 no
C12 C13 C14 119.71(14) yes
C12 C13 H131 120.5 no
C14 C13 H131 119.8 no
C13 C14 C15 118.59(14) yes
C13 C14 H141 121.6 no
C15 C14 H141 119.9 no
C14 C15 N3 122.57(14) yes
C14 C15 H151 120.3 no
N3 C15 H151 117.1 no
O7 C16 H161 108.6 no
O7 C16 H162 105.0 no
H161 C16 H162 110.3 no
O7 C16 H163 110.0 no
H161 C16 H163 111.2 no
H162 C16 H163 111.4 no

loop_
_geom_bond_atom_site_label_1
_geom_bond_atom_site_label_2
_geom_bond_distance
_geom_bond_publ_flag
Co1 O1 2.1445(12) yes
Co1 O4 2.1513(12) yes
Co1 O8 2.0246(11) yes
Co1 N1 2.1465(13) yes
Co1 N2 2.0699(12) yes
Co1 N3 2.1256(13) yes
O1 N4 1.2686(17) yes
O2 N4 1.2316(18) yes
O3 N4 1.2577(18) yes
O4 N5 1.2743(18) yes
O5 N5 1.2374(19) yes
O6 N5 1.239(2) yes
O7 C8 1.3456(19) yes
O7 C16 1.438(2) yes
O8 H1 0.826 no
O8 H2 0.832 no
N1 C1 1.3364(19) yes
N1 C5 1.3495(19) yes
N2 C6 1.3460(18) yes
N2 C10 1.3345(18) yes
N3 C11 1.3543(18) yes
N3 C15 1.3391(19) yes
C1 C2 1.389(2) yes
C1 H11 0.950 no
C2 C3 1.384(2) yes
C2 H21 0.940 no
C3 C4 1.391(2) yes
C3 H31 0.946 no
C4 C5 1.391(2) yes
C4 H41 0.948 no
C5 C6 1.488(2) yes
C6 C7 1.378(2) yes
C7 C8 1.402(2) yes
C7 H71 0.935 no
C8 C9 1.399(2) yes
C9 C10 1.393(2) yes
C9 H91 0.935 no
C10 C11 1.486(2) yes
C11 C12 1.395(2) yes
C12 C13 1.389(2) yes
C12 H121 0.939 no
C13 C14 1.381(2) yes
C13 H131 0.944 no
C14 C15 1.388(2) yes
C14 H141 0.942 no
C15 H151 0.941 no
C16 H161 0.965 no
C16 H162 0.961 no
C16 H163 0.969 no

loop_
_geom_hbond_atom_site_label_D
_geom_hbond_atom_site_label_H
_geom_hbond_atom_site_label_A
_geom_hbond_site_symmetry_A
_geom_hbond_angle_DHA
_geom_hbond_distance_DH
_geom_hbond_distance_HA
_geom_hbond_distance_DA
_geom_hbond_publ_flag
O8 H1 O5 . 123 0.83 2.50 3.039(2) yes
O8 H1 O5 2_666 161 0.83 2.27 3.062(2) yes
O8 H2 O3 2_665 173 0.83 1.95 2.777(2) yes
